data_1560391
loop_
_publ_author_name
'Solodovnikov, Sergey F.'
'Solodovnikova, Zoya A.'
'Zolotova, Evgeniya S.'
'Yudin, Vasiliy N.'
'Gulyaeva, Oksana A.'
'Tushinova, Yunna L.'
'Kuchumov, Boris M.'

_publ_section_title
;
 Nonstoichiometry in the systems Na2MoO4--MMoO4 (M = Co, Cd), crystal
 structures of Na3.36Co1.32(MoO4)3, Na3.13Mn1.43(MoO4)3 and
 Na3.72Cd1.14(MoO4)3, crystal chemistry, compositions and ionic
 conductivity of alluaudite-type double molybdates and tungstates
;
_journal_name_full 'Journal of Solid State Chemistry'
_journal_page_first 121
_journal_page_last 128
_journal_paper_doi 10.1016/j.jssc.2017.05.031
_journal_volume 253
_journal_year 2017
_chemical_formula_moiety 'Mn1.43 Mo3 O12, 3.13(Na)'
_chemical_formula_sum 'Mn1.43 Mo3 Na3.13 O12'
_chemical_formula_weight 630.49
_space_group_IT_number 15
_space_group_name_Hall '-C 2yc'
_space_group_name_H-M_alt 'C 1 2/c 1'
_symmetry_cell_setting monoclinic
_symmetry_space_group_name_Hall '-C 2yc'
_symmetry_space_group_name_H-M 'C 1 2/c 1'
_atom_sites_solution_hydrogens none
_atom_sites_solution_primary direct
_atom_sites_solution_secondary difmap
_cell_angle_alpha 90.00
_cell_angle_beta 112.4040(10)
_cell_angle_gamma 90.00
_cell_formula_units_Z 4
_cell_length_a 12.7387(3)
_cell_length_b 13.6716(4)
_cell_length_c 7.1904(2)
_cell_measurement_reflns_used 5894
_cell_measurement_temperature 293(2)
_cell_measurement_theta_max 27.57
_cell_measurement_theta_min 1.42
_cell_volume 1157.75(5)
_computing_cell_refinement 'SAINT (Bruker, 2004)'
_computing_data_collection 'APEX2 (Bruker, 2004)'
_computing_data_reduction 'SAINT (Bruker, 2004)'
_computing_structure_refinement 'SHELXL-97 (Sheldrick, 1997)'
_computing_structure_solution 'SHELXS-97 (Sheldrick, 1990)'
_diffrn_ambient_temperature 293(2)
_diffrn_measured_fraction_theta_full 0.992
_diffrn_measured_fraction_theta_max 0.992
_diffrn_measurement_device_type 'Bruker Nonius X8Apex CCD diffractometer'
_diffrn_measurement_method '/f scans, frame data integration'
_diffrn_radiation_monochromator graphite
_diffrn_radiation_source 'fine-focus sealed tube'
_diffrn_radiation_type MoK\a
_diffrn_radiation_wavelength 0.71073
_diffrn_reflns_av_R_equivalents 0.0223
_diffrn_reflns_av_sigmaI/netI 0.0187
_diffrn_reflns_limit_h_max 17
_diffrn_reflns_limit_h_min -11
_diffrn_reflns_limit_k_max 18
_diffrn_reflns_limit_k_min -16
_diffrn_reflns_limit_l_max 9
_diffrn_reflns_limit_l_min -9
_diffrn_reflns_number 5894
_diffrn_reflns_theta_full 28.38
_diffrn_reflns_theta_max 28.38
_diffrn_reflns_theta_min 2.28
_diffrn_standards_decay_% 0
_diffrn_standards_number 0
_exptl_absorpt_coefficient_mu 4.866
_exptl_absorpt_correction_T_max 0.615
_exptl_absorpt_correction_T_min 0.393
_exptl_absorpt_correction_type multi-scan
_exptl_absorpt_process_details 'SADABS (Bruker, 2005)'
_exptl_crystal_colour pinkish-brown
_exptl_crystal_density_diffrn 3.617
_exptl_crystal_density_method 'not measured'
_exptl_crystal_description prism
_exptl_crystal_F_000 1169
_exptl_crystal_size_max 0.20
_exptl_crystal_size_mid 0.20
_exptl_crystal_size_min 0.10
_refine_diff_density_max 0.464
_refine_diff_density_min -0.634
_refine_diff_density_rms 0.100
_refine_ls_extinction_coef 0.00240(12)
_refine_ls_extinction_expression Fc^*^=kFc[1+0.001xFc^2^\l^3^/sin(2\q)]^-1/4^
_refine_ls_extinction_method SHELXL
_refine_ls_goodness_of_fit_ref 1.139
_refine_ls_hydrogen_treatment none
_refine_ls_matrix_type full
_refine_ls_number_parameters 98
_refine_ls_number_reflns 1449
_refine_ls_number_restraints 1
_refine_ls_restrained_S_all 1.139
_refine_ls_R_factor_all 0.0177
_refine_ls_R_factor_gt 0.0166
_refine_ls_shift/su_max 0.001
_refine_ls_shift/su_mean 0.000
_refine_ls_structure_factor_coef Fsqd
_refine_ls_weighting_details 'calc w=1/[\s^2^(Fo^2^)+(0.0141P)^2^+2.6484P] where P=(Fo^2^+2Fc^2^)/3'
_refine_ls_weighting_scheme calc
_refine_ls_wR_factor_gt 0.0404
_refine_ls_wR_factor_ref 0.0408
_reflns_number_gt 1390
_reflns_number_total 1460
_reflns_threshold_expression >2sigma(I)
_cod_data_source_file mmc2.CIF
_cod_data_source_block Na3.13Mn1.43Mo3O12
_cod_original_sg_symbol_H-M 'C 2/c'
_cod_database_code 1560391
_exptl_crystal_f_000' 1151.06
_exptl_absorpt_correction_t_min' 0.363

loop_
_symmetry_equiv_pos_as_xyz
'x, y, z'
'-x, y, -z+1/2'
'x+1/2, y+1/2, z'
'-x+1/2, y+1/2, -z+1/2'
'-x, -y, -z'
'x, -y, z-1/2'
'-x+1/2, -y+1/2, -z'
'x+1/2, -y+1/2, z-1/2'

loop_
_atom_site_label
_atom_site_type_symbol
_atom_site_fract_x
_atom_site_fract_y
_atom_site_fract_z
_atom_site_U_iso_or_equiv
_atom_site_adp_type
_atom_site_occupancy
_atom_site_symmetry_multiplicity
_atom_site_calc_flag
_atom_site_refinement_flags
_atom_site_disorder_assembly
_atom_site_disorder_group
Mo1 Mo 0.0000 0.78908(2) 0.2500 0.01616(9) Uani 1 2 d S . .
Mo2 Mo 0.230562(17) 0.610167(16) 0.12418(3) 0.01689(8) Uani 1 1 d . . .
Mn1 Mn 0.28961(4) 0.84283(4) 0.37808(6) 0.01642(13) Uani 0.7172(13) 1 d P . .
Na4 Na 0.28961(4) 0.84283(4) 0.37808(6) 0.01642(13) Uani 0.28 1 d P . .
Na1 Na 0.0000 0.0000 0.0000 0.0476(7) Uani 0.952(5) 2 d SP . .
Na2 Na 0.0000 0.23301(12) 0.2500 0.0239(3) Uani 1 2 d S . .
Na3 Na 0.0000 0.5020(4) 0.2500 0.0673(15) Uani 0.614(5) 2 d SP . .
O1 O 0.17031(16) 0.32989(15) 0.3904(3) 0.0258(4) Uani 1 1 d . . .
O2 O 0.12515(17) 0.08883(16) 0.3148(3) 0.0313(5) Uani 1 1 d . . .
O3 O 0.39184(17) 0.37047(16) 0.2471(3) 0.0334(5) Uani 1 1 d . . .
O4 O 0.28348(17) 0.18171(16) 0.1797(3) 0.0282(4) Uani 1 1 d . . .
O5 O 0.04045(15) 0.71737(15) 0.4706(2) 0.0237(4) Uani 1 1 d . . .
O6 O 0.16068(19) 0.49689(16) 0.1055(3) 0.0378(5) Uani 1 1 d . . .

loop_
_atom_site_aniso_label
_atom_site_aniso_U_11
_atom_site_aniso_U_22
_atom_site_aniso_U_33
_atom_site_aniso_U_23
_atom_site_aniso_U_13
_atom_site_aniso_U_12
Mo1 0.01707(15) 0.01537(16) 0.01339(13) 0.000 0.00285(10) 0.000
Mo2 0.01745(12) 0.01859(13) 0.01377(11) 0.00094(7) 0.00500(8) -0.00134(8)
Mn1 0.0155(2) 0.0195(3) 0.0143(2) 0.00158(16) 0.00581(16) 0.00011(17)
Na4 0.0155(2) 0.0195(3) 0.0143(2) 0.00158(16) 0.00581(16) 0.00011(17)
Na1 0.0610(14) 0.0249(11) 0.0345(10) 0.0032(8) -0.0072(9) -0.0034(9)
Na2 0.0196(7) 0.0323(9) 0.0227(7) 0.000 0.0112(6) 0.000
Na3 0.0232(16) 0.130(4) 0.0429(19) 0.000 0.0057(14) 0.000
O1 0.0315(10) 0.0273(11) 0.0173(8) -0.0022(7) 0.0077(7) -0.0056(8)
O2 0.0233(10) 0.0272(11) 0.0412(11) -0.0051(9) 0.0096(9) -0.0023(8)
O3 0.0259(10) 0.0251(11) 0.0413(11) -0.0070(9) 0.0040(9) 0.0047(9)
O4 0.0324(10) 0.0343(11) 0.0176(8) 0.0038(8) 0.0093(8) 0.0026(9)
O5 0.0210(9) 0.0335(11) 0.0170(8) 0.0066(8) 0.0078(7) 0.0040(8)
O6 0.0364(12) 0.0282(12) 0.0450(12) 0.0052(10) 0.0114(10) -0.0101(9)

loop_
_atom_type_symbol
_atom_type_description
_atom_type_scat_dispersion_real
_atom_type_scat_dispersion_imag
_atom_type_scat_source
O O 0.0106 0.0060 'International Tables Vol C Tables 4.2.6.8 and 6.1.1.4'
Na Na 0.0362 0.0249 'International Tables Vol C Tables 4.2.6.8 and 6.1.1.4'
Mn Mn 0.3368 0.7283 'International Tables Vol C Tables 4.2.6.8 and 6.1.1.4'
Mo Mo -1.6832 0.6857 'International Tables Vol C Tables 4.2.6.8 and 6.1.1.4'

loop_
_geom_angle_atom_site_label_1
_geom_angle_atom_site_label_2
_geom_angle_atom_site_label_3
_geom_angle
_geom_angle_site_symmetry_1
_geom_angle_site_symmetry_3
O3 Mo1 O3 101.83(15) 4 3_455
O3 Mo1 O5 108.66(9) 4 2
O3 Mo1 O5 112.34(9) 3_455 2
O3 Mo1 O5 112.34(9) 4 .
O3 Mo1 O5 108.66(9) 3_455 .
O5 Mo1 O5 112.56(13) 2 .
O2 Mo2 O1 110.61(9) 4 6_565
O2 Mo2 O6 108.96(11) 4 .
O1 Mo2 O6 108.18(10) 6_565 .
O2 Mo2 O4 107.88(10) 4 4
O1 Mo2 O4 111.19(9) 6_565 4
O6 Mo2 O4 110.00(10) . 4
O3 Mn1 O5 166.12(8) 4 7_566
O3 Mn1 O1 102.61(8) 4 4
O5 Mn1 O1 83.60(7) 7_566 4
O3 Mn1 O6 95.47(8) 4 4
O5 Mn1 O6 97.15(8) 7_566 4
O1 Mn1 O6 88.01(8) 4 4
O3 Mn1 O4 90.17(8) 4 6_566
O5 Mn1 O4 81.58(7) 7_566 6_566
O1 Mn1 O4 162.97(8) 4 6_566
O6 Mn1 O4 102.09(8) 4 6_566
O3 Mn1 O4 78.67(8) 4 4
O5 Mn1 O4 89.17(7) 7_566 4
O1 Mn1 O4 88.75(7) 4 4
O6 Mn1 O4 172.53(8) 4 4
O4 Mn1 O4 82.71(7) 6_566 4
O2 Na1 O2 180.00(13) 5 .
O2 Na1 O3 73.05(7) 5 8_455
O2 Na1 O3 106.95(7) . 8_455
O2 Na1 O3 106.95(7) 5 4_545
O2 Na1 O3 73.05(7) . 4_545
O3 Na1 O3 180.00(12) 8_455 4_545
O2 Na1 O2 111.43(8) 5 2
O2 Na1 O2 68.57(8) . 2
O3 Na1 O2 77.28(7) 8_455 2
O3 Na1 O2 102.72(7) 4_545 2
O2 Na1 O2 68.57(8) 5 6
O2 Na1 O2 111.43(8) . 6
O3 Na1 O2 102.72(7) 8_455 6
O3 Na1 O2 77.28(7) 4_545 6
O2 Na1 O2 180.00(7) 2 6
O2 Na1 O3 91.55(6) 5 7
O2 Na1 O3 88.45(6) . 7
O3 Na1 O3 56.05(8) 8_455 7
O3 Na1 O3 123.95(8) 4_545 7
O2 Na1 O3 119.04(6) 2 7
O2 Na1 O3 60.96(6) 6 7
O2 Na1 O3 88.45(6) 5 3_445
O2 Na1 O3 91.55(6) . 3_445
O3 Na1 O3 123.95(8) 8_455 3_445
O3 Na1 O3 56.05(8) 4_545 3_445
O2 Na1 O3 60.96(6) 2 3_445
O2 Na1 O3 119.04(6) 6 3_445
O3 Na1 O3 180.00(11) 7 3_445
O5 Na2 O5 146.53(13) 5_566 6_565
O5 Na2 O1 86.51(7) 5_566 .
O5 Na2 O1 75.20(7) 6_565 .
O5 Na2 O1 75.20(7) 5_566 2
O5 Na2 O1 86.51(7) 6_565 2
O1 Na2 O1 113.35(12) . 2
O5 Na2 O2 93.18(7) 5_566 2
O5 Na2 O2 113.88(8) 6_565 2
O1 Na2 O2 158.81(8) . 2
O1 Na2 O2 86.92(7) 2 2
O5 Na2 O2 113.88(7) 5_566 .
O5 Na2 O2 93.18(7) 6_565 .
O1 Na2 O2 86.92(7) . .
O1 Na2 O2 158.81(8) 2 .
O2 Na2 O2 73.82(10) 2 .
O6 Na3 O6 179.3(3) 6_566 5_565
O6 Na3 O6 92.95(7) 6_566 2
O6 Na3 O6 87.07(7) 5_565 2
O6 Na3 O6 87.07(7) 6_566 .
O6 Na3 O6 92.95(7) 5_565 .
O6 Na3 O6 177.0(2) 2 .
O6 Na3 O1 121.15(16) 6_566 2
O6 Na3 O1 59.47(8) 5_565 2
O6 Na3 O1 63.52(9) 2 2
O6 Na3 O1 113.94(14) . 2
O6 Na3 O1 59.47(8) 6_566 .
O6 Na3 O1 121.15(16) 5_565 .
O6 Na3 O1 113.94(14) 2 .
O6 Na3 O1 63.52(9) . .
O1 Na3 O1 81.14(14) 2 .
O6 Na3 O5 66.42(10) 6_566 .
O6 Na3 O5 112.90(16) 5_565 .
O6 Na3 O5 80.53(10) 2 .
O6 Na3 O5 102.23(13) . .
O1 Na3 O5 142.98(6) 2 .
O1 Na3 O5 124.13(5) . .
O6 Na3 O5 112.90(16) 6_566 2
O6 Na3 O5 66.42(10) 5_565 2
O6 Na3 O5 102.23(13) 2 2
O6 Na3 O5 80.53(10) . 2
O1 Na3 O5 124.13(5) 2 2
O1 Na3 O5 142.98(6) . 2
O5 Na3 O5 53.02(10) . 2
O6 Na3 O4 65.24(9) 6_566 4
O6 Na3 O4 114.23(13) 5_565 4
O6 Na3 O4 129.53(15) 2 4
O6 Na3 O4 53.11(8) . 4
O1 Na3 O4 166.63(7) 2 4
O1 Na3 O4 93.96(5) . 4
O5 Na3 O4 49.28(8) . 4
O5 Na3 O4 54.90(8) 2 4
O6 Na3 O4 114.23(13) 6_566 3_455
O6 Na3 O4 65.24(9) 5_565 3_455
O6 Na3 O4 53.11(8) 2 3_455
O6 Na3 O4 129.53(15) . 3_455
O1 Na3 O4 93.96(5) 2 3_455
O1 Na3 O4 166.63(7) . 3_455
O5 Na3 O4 54.90(8) . 3_455
O5 Na3 O4 49.28(8) 2 3_455
O4 Na3 O4 93.40(14) 4 3_455
Mo2 O1 Na4 129.95(10) 6_566 4_545
Mo2 O1 Mn1 129.95(10) 6_566 4_545
Na4 O1 Mn1 0.000(5) 4_545 4_545
Mo2 O1 Na2 130.59(9) 6_566 .
Na4 O1 Na2 98.66(7) 4_545 .
Mn1 O1 Na2 98.66(7) 4_545 .
Mo2 O1 Na3 87.36(9) 6_566 .
Na4 O1 Na3 91.20(6) 4_545 .
Mn1 O1 Na3 91.20(6) 4_545 .
Na2 O1 Na3 82.76(9) . .
Mo2 O2 Na2 117.22(11) 4_545 .
Mo2 O2 Na1 123.38(10) 4_545 .
Na2 O2 Na1 94.20(7) . .
Mo2 O2 Na1 135.18(11) 4_545 2
Na2 O2 Na1 89.55(7) . 2
Na1 O2 Na1 86.37(6) . 2
Mo1 O3 Na4 126.76(11) 3_545 4_545
Mo1 O3 Mn1 126.76(11) 3_545 4_545
Na4 O3 Mn1 0.00(3) 4_545 4_545
Mo1 O3 Na1 102.91(9) 3_545 4
Na4 O3 Na1 128.36(9) 4_545 4
Mn1 O3 Na1 128.36(9) 4_545 4
Mo1 O3 Na1 81.65(8) 3_545 3
Na4 O3 Na1 119.10(8) 4_545 3
Mn1 O3 Na1 119.10(8) 4_545 3
Na1 O3 Na1 77.20(6) 4 3
Mo1 O3 Na2 75.18(7) 3_545 7_556
Na4 O3 Na2 106.57(8) 4_545 7_556
Mn1 O3 Na2 106.57(8) 4_545 7_556
Na1 O3 Na2 70.22(5) 4 7_556
Na1 O3 Na2 134.00(6) 3 7_556
Mo2 O4 Na4 137.79(12) 4_545 6_565
Mo2 O4 Mn1 137.79(12) 4_545 6_565
Na4 O4 Mn1 0.00(2) 6_565 6_565
Mo2 O4 Mn1 119.93(9) 4_545 4_545
Na4 O4 Mn1 97.29(7) 6_565 4_545
Mn1 O4 Mn1 97.29(7) 6_565 4_545
Mo2 O4 Na4 119.93(9) 4_545 4_545
Na4 O4 Na4 97.29(7) 6_565 4_545
Mn1 O4 Na4 97.29(7) 6_565 4_545
Mn1 O4 Na4 0.00(2) 4_545 4_545
Mo2 O4 Na3 79.38(8) 4_545 3_545
Na4 O4 Na3 73.92(5) 6_565 3_545
Mn1 O4 Na3 73.92(5) 6_565 3_545
Mn1 O4 Na3 153.33(10) 4_545 3_545
Na4 O4 Na3 153.33(10) 4_545 3_545
Mo1 O5 Na4 123.52(9) . 7_566
Mo1 O5 Mn1 123.52(9) . 7_566
Na4 O5 Mn1 0.00(2) 7_566 7_566
Mo1 O5 Na2 121.47(10) . 5_566
Na4 O5 Na2 100.45(7) 7_566 5_566
Mn1 O5 Na2 100.45(7) 7_566 5_566
Mo1 O5 Na3 97.21(8) . .
Na4 O5 Na3 81.14(6) 7_566 .
Mn1 O5 Na3 81.14(6) 7_566 .
Na2 O5 Na3 128.58(9) 5_566 .
Mo2 O6 Na4 135.44(13) . 4_545
Mo2 O6 Mn1 135.44(13) . 4_545
Na4 O6 Mn1 0.000(7) 4_545 4_545
Mo2 O6 Na3 104.77(14) . 5_565
Na4 O6 Na3 99.33(14) 4_545 5_565
Mn1 O6 Na3 99.33(14) 4_545 5_565
Mo2 O6 Na3 113.16(16) . .
Na4 O6 Na3 104.90(14) 4_545 .
Mn1 O6 Na3 104.90(14) 4_545 .
Na3 O6 Na3 87.05(7) 5_565 .

loop_
_geom_bond_atom_site_label_1
_geom_bond_atom_site_label_2
_geom_bond_distance
_geom_bond_site_symmetry_2
Mo1 O3 1.765(2) 4
Mo1 O3 1.765(2) 3_455
Mo1 O5 1.7662(17) 2
Mo1 O5 1.7662(17) .
Mo2 O2 1.744(2) 4
Mo2 O1 1.7614(17) 6_565
Mo2 O6 1.766(2) .
Mo2 O4 1.7803(18) 4
Mn1 O3 2.170(2) 4
Mn1 O5 2.1799(18) 7_566
Mn1 O1 2.1842(18) 4
Mn1 O6 2.190(2) 4
Mn1 O4 2.2251(18) 6_566
Mn1 O4 2.366(2) 4
Na1 O2 2.528(2) 5
Na1 O2 2.528(2) .
Na1 O3 2.536(2) 8_455
Na1 O3 2.536(2) 4_545
Na1 O2 2.722(2) 2
Na1 O2 2.722(2) 6
Na1 O3 3.171(2) 7
Na1 O3 3.171(2) 3_445
Na2 O5 2.3562(18) 5_566
Na2 O5 2.3562(18) 6_565
Na2 O1 2.411(2) .
Na2 O1 2.411(2) 2
Na2 O2 2.465(2) 2
Na2 O2 2.465(2) .
Na3 O6 2.595(2) 6_566
Na3 O6 2.595(2) 5_565
Na3 O6 2.626(2) 2
Na3 O6 2.626(2) .
Na3 O1 3.097(4) 2
Na3 O1 3.097(4) .
Na3 O5 3.291(5) .
Na3 O5 3.291(5) 2
Na3 O4 3.583(4) 4
Na3 O4 3.583(4) 3_455
O1 Mo2 1.7614(17) 6_566
O1 Na4 2.1842(17) 4_545
O1 Mn1 2.1842(17) 4_545
O2 Mo2 1.744(2) 4_545
O2 Na1 2.722(2) 2
O3 Mo1 1.765(2) 3_545
O3 Na4 2.170(2) 4_545
O3 Mn1 2.170(2) 4_545
O3 Na1 2.536(2) 4
O3 Na1 3.171(2) 3
O3 Na2 3.630(2) 7_556
O4 Mo2 1.7803(18) 4_545
O4 Na4 2.2251(18) 6_565
O4 Mn1 2.2251(18) 6_565
O4 Mn1 2.366(2) 4_545
O4 Na4 2.366(2) 4_545
O4 Na3 3.583(4) 3_545
O5 Na4 2.1799(18) 7_566
O5 Mn1 2.1799(18) 7_566
O5 Na2 2.3562(18) 5_566
O6 Na4 2.190(2) 4_545
O6 Mn1 2.190(2) 4_545
O6 Na3 2.595(2) 5_565
